data_2204490
loop_
_publ_author_name
'Therrien, Bruno'
'Frein,  St\'ephane'
'S\"uss-Fink, Georg'

_publ_section_title
;\m-Chloro-\m-hydrido-bis[chloro(\h^6^-<i>p</i>-cymene)ruthenium(II)](<i>Ru{---</i>Ru}):
 a second polymorph
;
_journal_issue 11
_journal_name_full 'Acta Crystallographica Section E'
_journal_page_first m1666
_journal_page_last m1668
_journal_paper_doi 10.1107/S1600536804025899
_journal_volume 60
_journal_year 2004
_chemical_formula_iupac '[Ru2 (C10 H14) Cl4 H]'
_chemical_formula_moiety 'C20 H29 Cl3 Ru2'
_chemical_formula_sum 'C20 H29 Cl3 Ru2'
_chemical_formula_weight 577.92
_chemical_name_systematic
;
\m-Chloro-\m-hydrido-bis[chloro(\h^6^-p-cymene)ruthenium(II)](Ru---Ru)
;
_space_group_IT_number 15
_symmetry_cell_setting monoclinic
_symmetry_space_group_name_Hall '-C 2yc'
_symmetry_space_group_name_H-M 'C 1 2/c 1'
_atom_sites_solution_hydrogens geom
_atom_sites_solution_primary direct
_atom_sites_solution_secondary difmap
_audit_creation_method SHELXL-97
_cell_angle_alpha 90.00
_cell_angle_beta 124.16(3)
_cell_angle_gamma 90.00
_cell_formula_units_Z 4
_cell_length_a 14.782(3)
_cell_length_b 17.431(3)
_cell_length_c 10.425(2)
_cell_measurement_reflns_used 8000
_cell_measurement_temperature 153(2)
_cell_measurement_theta_max 25.90
_cell_measurement_theta_min 1.95
_cell_volume 2222.7(11)
_computing_cell_refinement 'CELL in IPDS Software'
_computing_data_collection 'EXPOSE in IPDS Software (Stoe & Cie, 2000)'
_computing_data_reduction 'INTEGRATE in IPDS Software'
_computing_molecular_graphics 'ORTEP-3 (Farrugia, 1997)'
_computing_publication_material SHELXL97
_computing_structure_refinement 'SHELXL97 (Sheldrick, 1997)'
_computing_structure_solution 'SHELXS97 (Sheldrick, 1997)'
_diffrn_ambient_temperature 153(2)
_diffrn_detector_area_resol_mean 7
_diffrn_measured_fraction_theta_full 0.997
_diffrn_measured_fraction_theta_max 0.997
_diffrn_measurement_device_type 'Stoe IPDS'
_diffrn_measurement_method 'phi oscillation'
_diffrn_radiation_monochromator graphite
_diffrn_radiation_source 'fine-focus sealed tube'
_diffrn_radiation_type MoK\a
_diffrn_radiation_wavelength 0.71073
_diffrn_reflns_av_R_equivalents 0.0402
_diffrn_reflns_av_sigmaI/netI 0.0328
_diffrn_reflns_limit_h_max 18
_diffrn_reflns_limit_h_min -18
_diffrn_reflns_limit_k_max 21
_diffrn_reflns_limit_k_min -21
_diffrn_reflns_limit_l_max 12
_diffrn_reflns_limit_l_min -12
_diffrn_reflns_number 8650
_diffrn_reflns_theta_full 25.92
_diffrn_reflns_theta_max 25.92
_diffrn_reflns_theta_min 2.03
_diffrn_standards_decay_% 0
_diffrn_standards_interval_time 0
_diffrn_standards_number 0
_exptl_absorpt_coefficient_mu 1.721
_exptl_absorpt_correction_T_max 0.786
_exptl_absorpt_correction_T_min 0.500
_exptl_absorpt_correction_type multi-scan
_exptl_absorpt_process_details '(Blessing, 1995)'
_exptl_crystal_colour orange
_exptl_crystal_density_diffrn 1.727
_exptl_crystal_density_method 'not measured'
_exptl_crystal_description block
_exptl_crystal_F_000 1152
_exptl_crystal_size_max 0.36
_exptl_crystal_size_mid 0.22
_exptl_crystal_size_min 0.14
_refine_diff_density_max 0.437
_refine_diff_density_min -0.546
_refine_ls_extinction_method none
_refine_ls_goodness_of_fit_ref 0.919
_refine_ls_hydrogen_treatment mixed
_refine_ls_matrix_type full
_refine_ls_number_parameters 119
_refine_ls_number_reflns 2163
_refine_ls_number_restraints 0
_refine_ls_restrained_S_all 0.919
_refine_ls_R_factor_all 0.0308
_refine_ls_R_factor_gt 0.0216
_refine_ls_shift/su_max 0.001
_refine_ls_shift/su_mean 0.000
_refine_ls_structure_factor_coef Fsqd
_refine_ls_weighting_details 'calc w = 1/[\s^2^(Fo^2^)+(0.0296P)^2^] where P = (Fo^2^+2Fc^2^)/3'
_refine_ls_weighting_scheme calc
_refine_ls_wR_factor_gt 0.0473
_refine_ls_wR_factor_ref 0.0487
_reflns_number_gt 1749
_reflns_number_total 2163
_reflns_threshold_expression I>2\s(I)
_cod_data_source_file dn6166.cif
_cod_data_source_block I
_cod_original_sg_symbol_H-M 'C 2/c'
_cod_database_code 2204490
_cod_database_fobs_code 2204490

loop_
_symmetry_equiv_pos_as_xyz
'x, y, z'
'-x, y, -z+1/2'
'x+1/2, y+1/2, z'
'-x+1/2, y+1/2, -z+1/2'
'-x, -y, -z'
'x, -y, z-1/2'
'-x+1/2, -y+1/2, -z'
'x+1/2, -y+1/2, z-1/2'

loop_
_atom_site_label
_atom_site_fract_x
_atom_site_fract_y
_atom_site_fract_z
_atom_site_U_iso_or_equiv
_atom_site_adp_type
_atom_site_calc_flag
_atom_site_refinement_flags
_atom_site_occupancy
_atom_site_type_symbol
C1 0.3847(2) 0.78352(15) 0.9196(3) 0.0263(6) Uani d . 1 C
C2 0.3847(2) 0.85723(15) 0.9801(3) 0.0259(6) Uani d . 1 C
H2 0.4188 0.8630 1.0864 0.031 Uiso calc R 1 H
C3 0.3345(2) 0.92090(15) 0.8831(3) 0.0252(6) Uani d . 1 C
H3 0.3359 0.9682 0.9255 0.030 Uiso calc R 1 H
C4 0.2816(2) 0.91355(15) 0.7203(3) 0.0248(6) Uani d . 1 C
C5 0.2793(2) 0.84124(16) 0.6584(3) 0.0272(6) Uani d . 1 C
H5 0.2441 0.8354 0.5519 0.033 Uiso calc R 1 H
C6 0.3305(2) 0.77736(15) 0.7578(3) 0.0276(6) Uani d . 1 C
H6 0.3283 0.7300 0.7149 0.033 Uiso calc R 1 H
C7 0.4418(2) 0.71652(16) 1.0281(4) 0.0340(7) Uani d . 1 C
H7 0.5035 0.7366 1.1268 0.041 Uiso calc R 1 H
C8 0.4861(3) 0.6584(2) 0.9682(5) 0.0550(10) Uani d . 1 C
H8A 0.4263 0.6330 0.8787 0.083 Uiso calc R 1 H
H8B 0.5297 0.6212 1.0475 0.083 Uiso calc R 1 H
H8C 0.5302 0.6841 0.9405 0.083 Uiso calc R 1 H
C9 0.3621(2) 0.67815(17) 1.0585(4) 0.0382(7) Uani d . 1 C
H9A 0.3412 0.7143 1.1068 0.057 Uiso calc R 1 H
H9B 0.3970 0.6348 1.1256 0.057 Uiso calc R 1 H
H9C 0.2983 0.6614 0.9620 0.057 Uiso calc R 1 H
C10 0.2327(2) 0.98243(17) 0.6166(4) 0.0359(7) Uani d . 1 C
H10A 0.2270 0.9730 0.5216 0.054 Uiso calc R 1 H
H10B 0.2785 1.0263 0.6676 0.054 Uiso calc R 1 H
H10C 0.1613 0.9921 0.5944 0.054 Uiso calc R 1 H
Cl1 0.63021(5) 0.86511(4) 1.07444(7) 0.02769(14) Uani d . 1 Cl
Cl2 0.5000 0.97755(5) 0.7500 0.02193(18) Uani d S 1 Cl
Ru1 0.448829(15) 0.869002(11) 0.83789(2) 0.01906(7) Uani d . 1 Ru
H1 0.5000 0.820(2) 0.7500 0.024(10) Uiso d S 1 H

loop_
_atom_site_aniso_label
_atom_site_aniso_U_11
_atom_site_aniso_U_22
_atom_site_aniso_U_33
_atom_site_aniso_U_12
_atom_site_aniso_U_13
_atom_site_aniso_U_23
C1 0.0222(13) 0.0262(14) 0.0343(15) -0.0042(11) 0.0181(12) 0.0016(11)
C2 0.0244(13) 0.0329(15) 0.0267(13) -0.0027(12) 0.0182(12) -0.0004(11)
C3 0.0231(13) 0.0237(13) 0.0364(15) -0.0023(11) 0.0212(12) -0.0048(11)
C4 0.0156(12) 0.0290(14) 0.0308(14) 0.0015(11) 0.0137(11) 0.0044(11)
C5 0.0142(12) 0.0368(14) 0.0260(14) -0.0061(11) 0.0086(11) -0.0055(12)
C6 0.0218(13) 0.0256(14) 0.0370(15) -0.0085(11) 0.0176(12) -0.0090(12)
C7 0.0281(15) 0.0288(14) 0.0433(17) -0.0006(12) 0.0188(14) 0.0102(13)
C8 0.051(2) 0.0425(18) 0.089(3) 0.0192(17) 0.050(2) 0.0233(19)
C9 0.0346(17) 0.0326(16) 0.0474(18) -0.0019(13) 0.0230(15) 0.0117(14)
C10 0.0238(14) 0.0378(16) 0.0412(17) 0.0062(13) 0.0153(14) 0.0130(14)
Cl1 0.0207(3) 0.0341(3) 0.0232(3) -0.0003(3) 0.0092(3) 0.0014(3)
Cl2 0.0212(4) 0.0191(4) 0.0270(4) 0.000 0.0145(4) 0.000
Ru1 0.01706(11) 0.01957(11) 0.02074(11) -0.00130(9) 0.01073(9) -0.00131(9)

loop_
_atom_type_symbol
_atom_type_description
_atom_type_scat_dispersion_real
_atom_type_scat_dispersion_imag
_atom_type_scat_source
C C 0.0033 0.0016 'International Tables Vol C Tables 4.2.6.8 and 6.1.1.4'
H H 0.0000 0.0000 'International Tables Vol C Tables 4.2.6.8 and 6.1.1.4'
Cl Cl 0.1484 0.1585 'International Tables Vol C Tables 4.2.6.8 and 6.1.1.4'
Ru Ru -1.2594 0.8363 'International Tables Vol C Tables 4.2.6.8 and 6.1.1.4'

loop_
_geom_angle_atom_site_label_1
_geom_angle_atom_site_label_2
_geom_angle_atom_site_label_3
_geom_angle_site_symmetry_1
_geom_angle_site_symmetry_3
_geom_angle
_geom_angle_publ_flag
C6 C1 C2 . . 117.1(2) ?
C6 C1 C7 . . 122.8(3) ?
C2 C1 C7 . . 120.1(2) ?
C6 C1 Ru1 . . 70.33(15) ?
C2 C1 Ru1 . . 70.53(14) ?
C7 C1 Ru1 . . 129.64(18) ?
C3 C2 C1 . . 121.6(2) ?
C3 C2 Ru1 . . 71.90(14) ?
C1 C2 Ru1 . . 71.06(14) ?
C3 C2 H2 . . 119.2 ?
C1 C2 H2 . . 119.2 ?
Ru1 C2 H2 . . 130.6 ?
C2 C3 C4 . . 120.3(2) ?
C2 C3 Ru1 . . 70.64(14) ?
C4 C3 Ru1 . . 71.28(14) ?
C2 C3 H3 . . 119.9 ?
C4 C3 H3 . . 119.9 ?
Ru1 C3 H3 . . 130.9 ?
C5 C4 C3 . . 118.9(2) ?
C5 C4 C10 . . 120.5(2) ?
C3 C4 C10 . . 120.5(2) ?
C5 C4 Ru1 . . 70.63(15) ?
C3 C4 Ru1 . . 70.89(14) ?
C10 C4 Ru1 . . 128.40(18) ?
C4 C5 C6 . . 120.2(2) ?
C4 C5 Ru1 . . 71.81(15) ?
C6 C5 Ru1 . . 70.24(15) ?
C4 C5 H5 . . 119.9 ?
C6 C5 H5 . . 119.9 ?
Ru1 C5 H5 . . 130.7 ?
C1 C6 C5 . . 121.8(2) ?
C1 C6 Ru1 . . 71.83(15) ?
C5 C6 Ru1 . . 71.67(15) ?
C1 C6 H6 . . 119.1 ?
C5 C6 H6 . . 119.1 ?
Ru1 C6 H6 . . 130.1 ?
C1 C7 C8 . . 113.4(3) ?
C1 C7 C9 . . 108.7(2) ?
C8 C7 C9 . . 110.6(3) ?
C1 C7 H7 . . 108.0 ?
C8 C7 H7 . . 108.0 ?
C9 C7 H7 . . 108.0 ?
C7 C8 H8A . . 109.5 ?
C7 C8 H8B . . 109.5 ?
H8A C8 H8B . . 109.5 ?
C7 C8 H8C . . 109.5 ?
H8A C8 H8C . . 109.5 ?
H8B C8 H8C . . 109.5 ?
C7 C9 H9A . . 109.5 ?
C7 C9 H9B . . 109.5 ?
H9A C9 H9B . . 109.5 ?
C7 C9 H9C . . 109.5 ?
H9A C9 H9C . . 109.5 ?
H9B C9 H9C . . 109.5 ?
C4 C10 H10A . . 109.5 ?
C4 C10 H10B . . 109.5 ?
H10A C10 H10B . . 109.5 ?
C4 C10 H10C . . 109.5 ?
H10A C10 H10C . . 109.5 ?
H10B C10 H10C . . 109.5 ?
Ru1 Cl2 Ru1 2_656 . 76.06(3) yes
C6 Ru1 C2 . . 67.99(10) ?
C6 Ru1 C5 . . 38.09(10) ?
C2 Ru1 C5 . . 80.38(10) ?
C6 Ru1 C1 . . 37.84(10) ?
C2 Ru1 C1 . . 38.41(10) ?
C5 Ru1 C1 . . 68.96(10) ?
C6 Ru1 C3 . . 80.43(10) ?
C2 Ru1 C3 . . 37.47(10) ?
C5 Ru1 C3 . . 67.80(10) ?
C1 Ru1 C3 . . 68.94(10) ?
C6 Ru1 C4 . . 68.42(10) ?
C2 Ru1 C4 . . 68.17(10) ?
C5 Ru1 C4 . . 37.56(10) ?
C1 Ru1 C4 . . 81.92(10) ?
C3 Ru1 C4 . . 37.83(10) ?
C6 Ru1 Cl2 . . 142.64(8) ?
C2 Ru1 Cl2 . . 133.35(7) ?
C5 Ru1 Cl2 . . 107.69(8) ?
C1 Ru1 Cl2 . . 170.65(7) ?
C3 Ru1 Cl2 . . 101.72(7) ?
C4 Ru1 Cl2 . . 90.31(7) ?
C6 Ru1 Cl1 . . 124.52(8) ?
C2 Ru1 Cl1 . . 87.72(8) ?
C5 Ru1 Cl1 . . 162.02(8) ?
C1 Ru1 Cl1 . . 93.37(7) ?
C3 Ru1 Cl1 . . 109.87(8) ?
C4 Ru1 Cl1 . . 146.70(7) ?
Cl2 Ru1 Cl1 . . 90.28(2) yes
C6 Ru1 Ru1 . 2_656 110.17(7) ?
C2 Ru1 Ru1 . 2_656 173.41(7) ?
C5 Ru1 Ru1 . 2_656 102.08(7) ?
C1 Ru1 Ru1 . 2_656 136.68(7) ?
C3 Ru1 Ru1 . 2_656 149.12(7) ?
C4 Ru1 Ru1 . 2_656 117.47(7) ?
Cl2 Ru1 Ru1 . 2_656 51.969(14) ?
Cl1 Ru1 Ru1 . 2_656 88.39(3) ?
C6 Ru1 H1 . . 85.8(8) ?
C2 Ru1 H1 . . 144.3(10) ?
C5 Ru1 H1 . . 94.0(3) ?
C1 Ru1 H1 . . 106.6(10) ?
C3 Ru1 H1 . . 161.7(3) ?
C4 Ru1 H1 . . 125.22(12) ?
Cl2 Ru1 H1 . . 82.1(10) yes
Cl1 Ru1 H1 . . 87.80(3) yes
Ru1 Ru1 H1 2_656 . 30.1(10) ?

loop_
_geom_bond_atom_site_label_1
_geom_bond_atom_site_label_2
_geom_bond_site_symmetry_2
_geom_bond_distance
_geom_bond_publ_flag
C1 C6 . 1.407(4) ?
C1 C2 . 1.432(4) ?
C1 C7 . 1.511(4) ?
C1 Ru1 . 2.180(3) ?
C2 C3 . 1.401(4) ?
C2 Ru1 . 2.173(2) ?
C2 H2 . 0.9300 ?
C3 C4 . 1.421(4) ?
C3 Ru1 . 2.189(2) ?
C3 H3 . 0.9300 ?
C4 C5 . 1.408(4) ?
C4 C10 . 1.502(4) ?
C4 Ru1 . 2.194(3) ?
C5 C6 . 1.416(4) ?
C5 Ru1 . 2.179(3) ?
C5 H5 . 0.9300 ?
C6 Ru1 . 2.160(3) ?
C6 H6 . 0.9300 ?
C7 C8 . 1.518(4) ?
C7 C9 . 1.534(4) ?
C7 H7 . 0.9800 ?
C8 H8A . 0.9600 ?
C8 H8B . 0.9600 ?
C8 H8C . 0.9600 ?
C9 H9A . 0.9600 ?
C9 H9B . 0.9600 ?
C9 H9C . 0.9600 ?
C10 H10A . 0.9600 ?
C10 H10B . 0.9600 ?
C10 H10C . 0.9600 ?
Cl1 Ru1 . 2.4185(14) yes
Cl2 Ru1 2_656 2.4021(7) ?
Cl2 Ru1 . 2.4021(7) yes
Ru1 Ru1 2_656 2.9598(7) yes
Ru1 H1 . 1.711(18) yes

loop_
_geom_hbond_atom_site_label_D
_geom_hbond_atom_site_label_H
_geom_hbond_atom_site_label_A
_geom_hbond_site_symmetry_A
_geom_hbond_distance_DH
_geom_hbond_distance_HA
_geom_hbond_distance_DA
_geom_hbond_angle_DHA
C3 H3 Cl1 5_677 0.93 2.95 3.758(3) 146
C10 H10B Cl1 5_677 0.96 2.93 3.770(3) 147
C6 H6 Cl1 8_465 0.93 2.94 3.498(3) 120

loop_
_geom_torsion_atom_site_label_1
_geom_torsion_atom_site_label_2
_geom_torsion_atom_site_label_3
_geom_torsion_atom_site_label_4
_geom_torsion_site_symmetry_1
_geom_torsion_site_symmetry_4
_geom_torsion
C6 C1 C2 C3 . . -1.0(4)
C7 C1 C2 C3 . . 178.6(2)
Ru1 C1 C2 C3 . . 53.4(2)
C6 C1 C2 Ru1 . . -54.4(2)
C7 C1 C2 Ru1 . . 125.2(2)
C1 C2 C3 C4 . . 0.2(4)
Ru1 C2 C3 C4 . . 53.2(2)
C1 C2 C3 Ru1 . . -53.0(2)
C2 C3 C4 C5 . . 0.8(3)
Ru1 C3 C4 C5 . . 53.7(2)
C2 C3 C4 C10 . . -176.9(2)
Ru1 C3 C4 C10 . . -124.0(2)
C2 C3 C4 Ru1 . . -52.9(2)
C3 C4 C5 C6 . . -0.9(4)
C10 C4 C5 C6 . . 176.7(2)
Ru1 C4 C5 C6 . . 52.9(2)
C3 C4 C5 Ru1 . . -53.8(2)
C10 C4 C5 Ru1 . . 123.9(2)
C2 C1 C6 C5 . . 0.9(4)
C7 C1 C6 C5 . . -178.7(2)
Ru1 C1 C6 C5 . . -53.6(2)
C2 C1 C6 Ru1 . . 54.5(2)
C7 C1 C6 Ru1 . . -125.1(2)
C4 C5 C6 C1 . . 0.1(4)
Ru1 C5 C6 C1 . . 53.7(2)
C4 C5 C6 Ru1 . . -53.6(2)
C6 C1 C7 C8 . . 29.5(4)
C2 C1 C7 C8 . . -150.1(3)
Ru1 C1 C7 C8 . . -61.3(3)
C6 C1 C7 C9 . . -93.9(3)
C2 C1 C7 C9 . . 86.5(3)
Ru1 C1 C7 C9 . . 175.3(2)
C1 C6 Ru1 C2 . . -30.98(15)
C5 C6 Ru1 C2 . . 102.92(17)
C1 C6 Ru1 C5 . . -133.9(2)
C5 C6 Ru1 C1 . . 133.9(2)
C1 C6 Ru1 C3 . . -67.85(16)
C5 C6 Ru1 C3 . . 66.05(16)
C1 C6 Ru1 C4 . . -105.23(17)
C5 C6 Ru1 C4 . . 28.68(15)
C1 C6 Ru1 Cl2 . . -164.67(12)
C5 C6 Ru1 Cl2 . . -30.8(2)
C1 C6 Ru1 Cl1 . . 39.75(18)
C5 C6 Ru1 Cl1 . . 173.65(12)
C1 C6 Ru1 Ru1 . 2_656 142.24(14)
C5 C6 Ru1 Ru1 . 2_656 -83.86(15)
C3 C2 Ru1 C6 . . -103.45(17)
C1 C2 Ru1 C6 . . 30.55(15)
C3 C2 Ru1 C5 . . -65.87(16)
C1 C2 Ru1 C5 . . 68.13(16)
C3 C2 Ru1 C1 . . -134.0(2)
C1 C2 Ru1 C3 . . 134.0(2)
C3 C2 Ru1 C4 . . -28.83(15)
C1 C2 Ru1 C4 . . 105.17(17)
C3 C2 Ru1 Cl2 . . 39.44(19)
C1 C2 Ru1 Cl2 . . 173.44(12)
C3 C2 Ru1 Cl1 . . 127.67(15)
C1 C2 Ru1 Cl1 . . -98.33(15)
C4 C5 Ru1 C6 . . 132.9(2)
C4 C5 Ru1 C2 . . 66.51(16)
C6 C5 Ru1 C2 . . -66.42(16)
C4 C5 Ru1 C1 . . 104.67(17)
C6 C5 Ru1 C1 . . -28.27(15)
C4 C5 Ru1 C3 . . 29.67(15)
C6 C5 Ru1 C3 . . -103.26(17)
C6 C5 Ru1 C4 . . -132.9(2)
C4 C5 Ru1 Cl2 . . -66.08(15)
C6 C5 Ru1 Cl2 . . 160.99(13)
C4 C5 Ru1 Cl1 . . 115.8(2)
C6 C5 Ru1 Cl1 . . -17.2(3)
C4 C5 Ru1 Ru1 . 2_656 -119.70(14)
C6 C5 Ru1 Ru1 . 2_656 107.36(14)
C2 C1 Ru1 C6 . . -129.8(2)
C7 C1 Ru1 C6 . . 116.7(3)
C6 C1 Ru1 C2 . . 129.8(2)
C7 C1 Ru1 C2 . . -113.5(3)
C6 C1 Ru1 C5 . . 28.44(15)
C2 C1 Ru1 C5 . . -101.37(17)
C7 C1 Ru1 C5 . . 145.2(3)
C6 C1 Ru1 C3 . . 101.84(17)
C2 C1 Ru1 C3 . . -27.96(15)
C7 C1 Ru1 C3 . . -141.4(3)
C6 C1 Ru1 C4 . . 65.00(16)
C2 C1 Ru1 C4 . . -64.81(16)
C7 C1 Ru1 C4 . . -178.3(3)
C6 C1 Ru1 Cl1 . . -148.15(15)
C2 C1 Ru1 Cl1 . . 82.04(15)
C7 C1 Ru1 Cl1 . . -31.4(3)
C6 C1 Ru1 Ru1 . 2_656 -56.92(19)
C2 C1 Ru1 Ru1 . 2_656 173.28(12)
C7 C1 Ru1 Ru1 . 2_656 59.8(3)
C2 C3 Ru1 C6 . . 66.13(16)
C4 C3 Ru1 C6 . . -66.99(16)
C4 C3 Ru1 C2 . . -133.1(2)
C2 C3 Ru1 C5 . . 103.64(17)
C4 C3 Ru1 C5 . . -29.48(16)
C2 C3 Ru1 C1 . . 28.62(15)
C4 C3 Ru1 C1 . . -104.50(17)
C2 C3 Ru1 C4 . . 133.1(2)
C2 C3 Ru1 Cl2 . . -151.85(14)
C4 C3 Ru1 Cl2 . . 75.03(15)
C2 C3 Ru1 Cl1 . . -57.25(16)
C4 C3 Ru1 Cl1 . . 169.63(13)
C2 C3 Ru1 Ru1 . 2_656 179.65(12)
C4 C3 Ru1 Ru1 . 2_656 46.5(2)
C5 C4 Ru1 C6 . . -29.06(16)
C3 C4 Ru1 C6 . . 102.57(17)
C10 C4 Ru1 C6 . . -143.2(3)
C5 C4 Ru1 C2 . . -103.05(17)
C3 C4 Ru1 C2 . . 28.58(15)
C10 C4 Ru1 C2 . . 142.8(3)
C3 C4 Ru1 C5 . . 131.6(2)
C10 C4 Ru1 C5 . . -114.1(3)
C5 C4 Ru1 C1 . . -65.78(16)
C3 C4 Ru1 C1 . . 65.85(16)
C10 C4 Ru1 C1 . . -179.9(3)
C5 C4 Ru1 C3 . . -131.6(2)
C10 C4 Ru1 C3 . . 114.2(3)
C5 C4 Ru1 Cl2 . . 119.44(15)
C3 C4 Ru1 Cl2 . . -108.93(14)
C10 C4 Ru1 Cl2 . . 5.3(2)
C5 C4 Ru1 Cl1 . . -149.58(13)
C3 C4 Ru1 Cl1 . . -18.0(2)
C10 C4 Ru1 Cl1 . . 96.3(3)
C5 C4 Ru1 Ru1 . 2_656 73.20(16)
C3 C4 Ru1 Ru1 . 2_656 -155.17(13)
C10 C4 Ru1 Ru1 . 2_656 -40.9(3)
Ru1 Cl2 Ru1 C6 2_656 . -72.35(12)
Ru1 Cl2 Ru1 C2 2_656 . 174.87(10)
Ru1 Cl2 Ru1 C5 2_656 . -91.69(8)
Ru1 Cl2 Ru1 C3 2_656 . -161.89(7)
Ru1 Cl2 Ru1 C4 2_656 . -125.55(7)
Ru1 Cl2 Ru1 Cl1 2_656 . 87.74(2)
